data_4314990
loop_
_publ_author_name
'Xiao-Yi Yi'
'Tony C. H. Lam'
'Ian D. Williams'
'Wa-Hung Leung'

_publ_section_title
;
 Hydrolysis of Bis(p-nitrophenyl)phosphate by Tetravalent Metal Complexes
 with Kl\"aui's Oxygen Tripodal Ligand
;
_journal_name_full 'Inorganic Chemistry'
_journal_page_first 2232
_journal_page_last 2238
_journal_paper_doi 10.1021/ic902018u
_journal_volume 49
_journal_year 2010
_chemical_formula_sum 'C17 H35 Co Hf N3 O18 P3'
_chemical_formula_weight 899.81
_chemical_name_systematic
; 
 ? 
;
_space_group_IT_number 14
_symmetry_cell_setting monoclinic
_symmetry_space_group_name_Hall '-P 2ybc'
_symmetry_space_group_name_H-M 'P 1 21/c 1'
_atom_sites_solution_hydrogens geom
_atom_sites_solution_primary direct
_atom_sites_solution_secondary difmap
_audit_creation_method SHELXL-97
_cell_angle_alpha 90.00
_cell_angle_beta 93.0850(10)
_cell_angle_gamma 90.00
_cell_formula_units_Z 4
_cell_length_a 17.44590(10)
_cell_length_b 10.83490(10)
_cell_length_c 16.73140(10)
_cell_measurement_reflns_used 29522
_cell_measurement_temperature 173(2)
_cell_measurement_theta_max 71.42
_cell_measurement_theta_min 2.53
_cell_volume 3158.06(4)
_computing_structure_refinement 'SHELXL-97 (Sheldrick, 1997)'
_computing_structure_solution 'SHELXS-97 (Sheldrick, 1990)'
_diffrn_ambient_temperature 173(2)
_diffrn_measured_fraction_theta_full 0.986
_diffrn_measured_fraction_theta_max 0.987
_diffrn_radiation_monochromator graphite
_diffrn_radiation_source 'fine-focus sealed tube'
_diffrn_radiation_type CuK\a
_diffrn_radiation_wavelength 1.54178
_diffrn_reflns_av_R_equivalents 0.0474
_diffrn_reflns_av_sigmaI/netI 0.0215
_diffrn_reflns_limit_h_max 20
_diffrn_reflns_limit_h_min -20
_diffrn_reflns_limit_k_max 13
_diffrn_reflns_limit_k_min -13
_diffrn_reflns_limit_l_max 19
_diffrn_reflns_limit_l_min -20
_diffrn_reflns_number 43454
_diffrn_reflns_theta_full 66.50
_diffrn_reflns_theta_max 68.00
_diffrn_reflns_theta_min 4.81
_exptl_absorpt_coefficient_mu 12.233
_exptl_absorpt_correction_T_max 1.00
_exptl_absorpt_correction_T_min 0.61
_exptl_absorpt_correction_type multi-scan
_exptl_absorpt_process_details SADABS
_exptl_crystal_colour yellow
_exptl_crystal_density_diffrn 1.893
_exptl_crystal_density_method 'not measured'
_exptl_crystal_description block
_exptl_crystal_F_000 1784
_exptl_crystal_size_max 0.30
_exptl_crystal_size_mid 0.25
_exptl_crystal_size_min 0.22
_refine_diff_density_max 0.888
_refine_diff_density_min -0.950
_refine_diff_density_rms 0.078
_refine_ls_extinction_method none
_refine_ls_goodness_of_fit_ref 1.028
_refine_ls_hydrogen_treatment constr
_refine_ls_matrix_type full
_refine_ls_number_parameters 394
_refine_ls_number_reflns 5659
_refine_ls_number_restraints 0
_refine_ls_restrained_S_all 1.028
_refine_ls_R_factor_all 0.0231
_refine_ls_R_factor_gt 0.0205
_refine_ls_shift/su_max 0.002
_refine_ls_shift/su_mean 0.000
_refine_ls_structure_factor_coef Fsqd
_refine_ls_weighting_details 'calc w=1/[\s^2^(Fo^2^)+(0.0340P)^2^+0.0000P] where P=(Fo^2^+2Fc^2^)/3'
_refine_ls_weighting_scheme calc
_refine_ls_wR_factor_gt 0.0492
_refine_ls_wR_factor_ref 0.0499
_reflns_number_gt 5208
_reflns_number_total 5659
_reflns_threshold_expression >2sigma(I)
_cod_data_source_file ic902018u_si_001_1.cif
_cod_data_source_block complex1-yxy223
_cod_depositor_comments
;
The following automatic conversions were performed:

'_symmetry_cell_setting' value 'Monoclinic' changed to 'monoclinic'
according to the built-in table from CIF Core dictionary named
'cif_core.dic' version 2.4.1 from 2010-06-29.

Automatic conversion script
Id: cif_fix_values 1646 2011-03-28 12:23:43Z adriana 
;
_cod_database_code 4314990

loop_
_symmetry_equiv_pos_as_xyz
'x, y, z'
'-x, y+1/2, -z+1/2'
'-x, -y, -z'
'x, -y-1/2, z-1/2'

loop_
_atom_site_label
_atom_site_type_symbol
_atom_site_fract_x
_atom_site_fract_y
_atom_site_fract_z
_atom_site_U_iso_or_equiv
_atom_site_adp_type
_atom_site_occupancy
_atom_site_symmetry_multiplicity
_atom_site_calc_flag
_atom_site_refinement_flags
_atom_site_disorder_assembly
_atom_site_disorder_group
Hf1 Hf 0.262784(6) 0.450752(10) 0.761930(6) 0.01435(5) Uani 1 1 d . . .
Co1 Co 0.22743(2) 0.57222(3) 0.53369(2) 0.01511(9) Uani 1 1 d . . .
P1 P 0.26528(3) 0.68804(5) 0.63276(3) 0.01505(12) Uani 1 1 d . . .
P2 P 0.13937(3) 0.49620(6) 0.60514(3) 0.01633(12) Uani 1 1 d . . .
P3 P 0.31161(3) 0.43365(5) 0.57044(3) 0.01573(12) Uani 1 1 d . . .
O1 O 0.34968(9) 0.73269(17) 0.61719(10) 0.0244(4) Uani 1 1 d . . .
O2 O 0.21808(10) 0.81284(16) 0.63688(10) 0.0261(4) Uani 1 1 d . . .
O3 O 0.08169(9) 0.60497(16) 0.62311(10) 0.0225(4) Uani 1 1 d . . .
O4 O 0.08221(10) 0.40072(16) 0.56023(11) 0.0250(4) Uani 1 1 d . . .
O5 O 0.28938(10) 0.31152(16) 0.52286(10) 0.0250(4) Uani 1 1 d . . .
O6 O 0.39609(10) 0.46036(16) 0.54258(10) 0.0228(4) Uani 1 1 d . . .
O7 O 0.26461(9) 0.63025(14) 0.71641(9) 0.0171(3) Uani 1 1 d . . .
O8 O 0.16561(9) 0.43395(15) 0.68390(10) 0.0184(3) Uani 1 1 d . . .
O9 O 0.32068(9) 0.40678(16) 0.66018(9) 0.0180(3) Uani 1 1 d . . .
O11 O 0.24236(10) 0.23709(17) 0.74162(10) 0.0255(4) Uani 1 1 d . . .
O12 O 0.33856(10) 0.29937(16) 0.81589(10) 0.0246(4) Uani 1 1 d . . .
O13 O 0.32736(14) 0.10289(18) 0.78676(13) 0.0444(5) Uani 1 1 d . . .
O14 O 0.38932(10) 0.52404(16) 0.78694(10) 0.0231(4) Uani 1 1 d . . .
O15 O 0.30926(10) 0.53398(16) 0.87866(10) 0.0250(4) Uani 1 1 d . . .
O16 O 0.42439(12) 0.6071(2) 0.90219(13) 0.0409(5) Uani 1 1 d . . .
O17 O 0.18849(10) 0.37194(16) 0.85733(10) 0.0252(4) Uani 1 1 d . . .
O18 O 0.16597(10) 0.56107(16) 0.82453(11) 0.0256(4) Uani 1 1 d . . .
O19 O 0.10010(14) 0.4744(2) 0.91651(15) 0.0538(7) Uani 1 1 d . . .
N1 N 0.30337(13) 0.2076(2) 0.78139(12) 0.0262(5) Uani 1 1 d . . .
N2 N 0.37721(13) 0.55739(19) 0.85773(13) 0.0238(5) Uani 1 1 d . . .
N3 N 0.14908(14) 0.4702(2) 0.86850(14) 0.0290(5) Uani 1 1 d . . .
C1 C 0.27068(16) 0.5696(3) 0.42034(15) 0.0305(6) Uani 1 1 d . . .
H1A H 0.3191 0.5282 0.4055 0.037 Uiso 1 1 calc R . .
C2 C 0.26414(17) 0.6922(3) 0.44683(15) 0.0336(7) Uani 1 1 d . . .
H2A H 0.3071 0.7529 0.4540 0.040 Uiso 1 1 calc R . .
C3 C 0.18558(17) 0.7155(3) 0.46063(16) 0.0338(7) Uani 1 1 d . . .
H3A H 0.1636 0.7952 0.4790 0.041 Uiso 1 1 calc R . .
C4 C 0.14443(16) 0.6067(3) 0.44258(15) 0.0300(6) Uani 1 1 d . . .
H4A H 0.0878 0.5954 0.4463 0.036 Uiso 1 1 calc R . .
C5 C 0.19688(16) 0.5151(3) 0.41808(14) 0.0274(6) Uani 1 1 d . . .
H5A H 0.1837 0.4289 0.4008 0.033 Uiso 1 1 calc R . .
C11 C 0.39117(17) 0.8138(3) 0.67413(17) 0.0371(7) Uani 1 1 d . . .
H11A H 0.4039 0.7691 0.7247 0.044 Uiso 1 1 calc R . .
H11B H 0.3591 0.8862 0.6862 0.044 Uiso 1 1 calc R . .
C12 C 0.4629(2) 0.8547(4) 0.6374(3) 0.0656(12) Uani 1 1 d . . .
H12A H 0.4911 0.9114 0.6739 0.098 Uiso 1 1 calc R . .
H12B H 0.4497 0.8970 0.5867 0.098 Uiso 1 1 calc R . .
H12C H 0.4949 0.7827 0.6273 0.098 Uiso 1 1 calc R . .
C13 C 0.18234(18) 0.8553(3) 0.70774(18) 0.0393(7) Uani 1 1 d . . .
H13A H 0.2217 0.8878 0.7471 0.047 Uiso 1 1 calc R . .
H13B H 0.1553 0.7862 0.7328 0.047 Uiso 1 1 calc R . .
C14 C 0.1269(2) 0.9542(3) 0.6833(3) 0.0636(12) Uani 1 1 d . . .
H14A H 0.0964 0.9760 0.7287 0.095 Uiso 1 1 calc R . .
H14B H 0.0928 0.9247 0.6389 0.095 Uiso 1 1 calc R . .
H14C H 0.1550 1.0270 0.6662 0.095 Uiso 1 1 calc R . .
C15 C 0.01705(17) 0.5835(3) 0.6733(2) 0.0409(8) Uani 1 1 d . . .
H15A H -0.0192 0.5246 0.6463 0.049 Uiso 1 1 calc R . .
H15B H 0.0359 0.5466 0.7248 0.049 Uiso 1 1 calc R . .
C16 C -0.0220(2) 0.6977(3) 0.6881(3) 0.0686(13) Uani 1 1 d . . .
H16A H -0.0679 0.6808 0.7177 0.103 Uiso 1 1 calc R . .
H16B H -0.0371 0.7373 0.6370 0.103 Uiso 1 1 calc R . .
H16C H 0.0123 0.7526 0.7198 0.103 Uiso 1 1 calc R . .
C17 C 0.10022(16) 0.2696(2) 0.55519(18) 0.0305(6) Uani 1 1 d . . .
H17A H 0.1330 0.2441 0.6024 0.037 Uiso 1 1 calc R . .
H17B H 0.1283 0.2529 0.5065 0.037 Uiso 1 1 calc R . .
C18 C 0.02665(16) 0.1991(3) 0.55225(18) 0.0342(6) Uani 1 1 d . . .
H18A H 0.0374 0.1110 0.5460 0.051 Uiso 1 1 calc R . .
H18B H -0.0064 0.2277 0.5068 0.051 Uiso 1 1 calc R . .
H18C H 0.0007 0.2124 0.6020 0.051 Uiso 1 1 calc R . .
C19 C 0.33738(17) 0.2009(3) 0.52795(17) 0.0336(6) Uani 1 1 d . . .
H19A H 0.3819 0.2150 0.5660 0.040 Uiso 1 1 calc R . .
H19B H 0.3569 0.1824 0.4748 0.040 Uiso 1 1 calc R . .
C20 C 0.2909(2) 0.0941(3) 0.55565(18) 0.0427(8) Uani 1 1 d . . .
H20A H 0.3211 0.0181 0.5527 0.064 Uiso 1 1 calc R . .
H20B H 0.2439 0.0864 0.5213 0.064 Uiso 1 1 calc R . .
H20C H 0.2775 0.1081 0.6111 0.064 Uiso 1 1 calc R . .
C21 C 0.45937(15) 0.5006(3) 0.59757(16) 0.0275(6) Uani 1 1 d . . .
H21A H 0.4384 0.5391 0.6454 0.033 Uiso 1 1 calc R . .
H21B H 0.4905 0.5633 0.5709 0.033 Uiso 1 1 calc R . .
C22 C 0.50910(17) 0.3937(3) 0.62257(19) 0.0447(8) Uani 1 1 d . . .
H22A H 0.5553 0.4238 0.6522 0.067 Uiso 1 1 calc R . .
H22B H 0.5238 0.3485 0.5750 0.067 Uiso 1 1 calc R . .
H22C H 0.4808 0.3386 0.6569 0.067 Uiso 1 1 calc R . .

loop_
_atom_site_aniso_label
_atom_site_aniso_U_11
_atom_site_aniso_U_22
_atom_site_aniso_U_33
_atom_site_aniso_U_23
_atom_site_aniso_U_13
_atom_site_aniso_U_12
Hf1 0.01710(7) 0.01591(7) 0.01026(6) 0.00121(4) 0.00288(4) 0.00101(4)
Co1 0.01633(19) 0.01836(19) 0.01059(18) 0.00112(14) 0.00025(14) 0.00100(15)
P1 0.0167(3) 0.0151(3) 0.0133(3) 0.0013(2) 0.0010(2) -0.0004(2)
P2 0.0144(3) 0.0176(3) 0.0169(3) -0.0003(2) -0.0002(2) -0.0007(2)
P3 0.0171(3) 0.0194(3) 0.0110(3) -0.0004(2) 0.0029(2) 0.0027(2)
O1 0.0217(9) 0.0311(10) 0.0206(9) -0.0019(7) 0.0023(7) -0.0092(7)
O2 0.0380(11) 0.0190(9) 0.0215(9) 0.0012(7) 0.0024(8) 0.0071(7)
O3 0.0186(9) 0.0217(9) 0.0278(9) 0.0011(7) 0.0054(7) 0.0013(7)
O4 0.0229(9) 0.0218(9) 0.0295(10) -0.0011(8) -0.0060(7) -0.0030(7)
O5 0.0293(10) 0.0232(9) 0.0222(9) -0.0056(7) -0.0011(7) 0.0070(7)
O6 0.0171(9) 0.0361(10) 0.0154(8) 0.0017(7) 0.0035(7) 0.0037(7)
O7 0.0226(8) 0.0166(8) 0.0119(7) 0.0000(6) 0.0010(6) -0.0003(6)
O8 0.0175(8) 0.0213(9) 0.0164(8) 0.0025(6) 0.0008(6) -0.0018(6)
O9 0.0192(8) 0.0212(8) 0.0138(8) 0.0025(7) 0.0028(6) 0.0051(7)
O11 0.0346(10) 0.0216(9) 0.0202(9) -0.0001(7) 0.0022(8) -0.0020(7)
O12 0.0304(10) 0.0230(9) 0.0202(9) 0.0043(7) 0.0001(7) 0.0046(7)
O13 0.0686(15) 0.0189(10) 0.0461(13) 0.0087(9) 0.0075(11) 0.0145(10)
O14 0.0219(9) 0.0285(9) 0.0187(9) 0.0020(7) 0.0001(7) 0.0018(7)
O15 0.0292(10) 0.0278(10) 0.0179(9) -0.0050(7) 0.0018(7) -0.0011(7)
O16 0.0362(12) 0.0460(13) 0.0390(12) -0.0171(10) -0.0120(9) -0.0060(10)
O17 0.0287(9) 0.0253(9) 0.0229(9) 0.0035(7) 0.0125(7) 0.0008(7)
O18 0.0285(10) 0.0251(10) 0.0237(9) 0.0015(7) 0.0077(8) 0.0053(7)
O19 0.0552(15) 0.0567(15) 0.0540(15) 0.0096(12) 0.0461(13) 0.0099(12)
N1 0.0386(13) 0.0213(11) 0.0196(11) 0.0059(9) 0.0088(9) 0.0046(10)
N2 0.0279(12) 0.0212(11) 0.0219(11) -0.0008(8) -0.0015(9) 0.0032(9)
N3 0.0312(13) 0.0326(13) 0.0243(12) -0.0002(10) 0.0111(10) 0.0019(10)
C1 0.0293(15) 0.0515(18) 0.0110(12) 0.0074(11) 0.0039(10) 0.0036(12)
C2 0.0457(18) 0.0397(16) 0.0150(13) 0.0138(11) -0.0030(12) -0.0101(13)
C3 0.0506(18) 0.0302(15) 0.0197(13) 0.0099(11) -0.0068(12) 0.0103(13)
C4 0.0297(14) 0.0443(17) 0.0153(12) 0.0080(12) -0.0051(10) 0.0074(12)
C5 0.0362(15) 0.0353(15) 0.0099(12) -0.0012(10) -0.0054(10) 0.0009(12)
C11 0.0362(16) 0.0408(17) 0.0331(16) -0.0015(13) -0.0076(12) -0.0193(13)
C12 0.037(2) 0.079(3) 0.080(3) -0.008(2) -0.0010(18) -0.032(2)
C13 0.0493(18) 0.0364(17) 0.0330(16) -0.0105(13) 0.0102(14) 0.0125(14)
C14 0.056(2) 0.037(2) 0.101(3) 0.013(2) 0.038(2) 0.0197(16)
C15 0.0239(15) 0.0343(16) 0.067(2) 0.0025(15) 0.0235(14) 0.0005(12)
C16 0.068(2) 0.049(2) 0.095(3) 0.018(2) 0.060(2) 0.0188(19)
C17 0.0266(14) 0.0240(14) 0.0405(16) -0.0071(12) -0.0013(11) -0.0007(11)
C18 0.0326(15) 0.0267(14) 0.0437(17) -0.0046(12) 0.0048(12) -0.0060(12)
C19 0.0409(17) 0.0255(14) 0.0344(16) -0.0074(12) 0.0015(12) 0.0126(12)
C20 0.069(2) 0.0294(16) 0.0300(16) -0.0029(13) 0.0071(15) 0.0072(15)
C21 0.0182(12) 0.0403(16) 0.0240(13) 0.0028(12) 0.0020(10) -0.0018(11)
C22 0.0283(16) 0.062(2) 0.0431(18) 0.0147(16) -0.0034(13) 0.0081(15)

loop_
_atom_type_symbol
_atom_type_description
_atom_type_scat_dispersion_real
_atom_type_scat_dispersion_imag
_atom_type_scat_source
C C 0.0181 0.0091 'International Tables Vol C Tables 4.2.6.8 and 6.1.1.4'
H H 0.0000 0.0000 'International Tables Vol C Tables 4.2.6.8 and 6.1.1.4'
N N 0.0311 0.0180 'International Tables Vol C Tables 4.2.6.8 and 6.1.1.4'
O O 0.0492 0.0322 'International Tables Vol C Tables 4.2.6.8 and 6.1.1.4'
P P 0.2955 0.4335 'International Tables Vol C Tables 4.2.6.8 and 6.1.1.4'
Co Co -2.3653 3.6143 'International Tables Vol C Tables 4.2.6.8 and 6.1.1.4'
Hf Hf -6.1794 4.9776 'International Tables Vol C Tables 4.2.6.8 and 6.1.1.4'

loop_
_geom_angle_atom_site_label_1
_geom_angle_atom_site_label_2
_geom_angle_atom_site_label_3
_geom_angle
_geom_angle_site_symmetry_1
_geom_angle_site_symmetry_3
_geom_angle_publ_flag
O9 Hf1 O7 84.11(6) . . ?
O9 Hf1 O8 83.23(6) . . ?
O7 Hf1 O8 83.18(6) . . ?
O9 Hf1 O15 129.09(6) . . ?
O7 Hf1 O15 86.09(6) . . ?
O8 Hf1 O15 144.57(6) . . ?
O9 Hf1 O12 82.05(6) . . ?
O7 Hf1 O12 143.11(6) . . ?
O8 Hf1 O12 128.48(6) . . ?
O15 Hf1 O12 76.70(6) . . ?
O9 Hf1 O17 143.87(7) . . ?
O7 Hf1 O17 128.70(6) . . ?
O8 Hf1 O17 86.11(6) . . ?
O15 Hf1 O17 74.64(6) . . ?
O12 Hf1 O17 77.93(6) . . ?
O9 Hf1 O18 150.40(6) . . ?
O7 Hf1 O18 73.48(6) . . ?
O8 Hf1 O18 75.27(6) . . ?
O15 Hf1 O18 69.31(7) . . ?
O12 Hf1 O18 127.34(6) . . ?
O17 Hf1 O18 55.29(6) . . ?
O9 Hf1 O14 74.44(6) . . ?
O7 Hf1 O14 73.70(6) . . ?
O8 Hf1 O14 149.13(6) . . ?
O15 Hf1 O14 54.88(6) . . ?
O12 Hf1 O14 69.68(6) . . ?
O17 Hf1 O14 124.33(6) . . ?
O18 Hf1 O14 115.81(6) . . ?
O9 Hf1 O11 74.59(6) . . ?
O7 Hf1 O11 149.79(6) . . ?
O8 Hf1 O11 73.39(6) . . ?
O15 Hf1 O11 123.98(6) . . ?
O12 Hf1 O11 55.11(6) . . ?
O17 Hf1 O11 69.28(6) . . ?
O18 Hf1 O11 116.99(6) . . ?
O14 Hf1 O11 119.14(6) . . ?
O9 Hf1 N1 75.15(6) . . ?
O7 Hf1 N1 158.18(6) . . ?
O8 Hf1 N1 100.71(7) . . ?
O15 Hf1 N1 101.67(7) . . ?
O12 Hf1 N1 27.78(7) . . ?
O17 Hf1 N1 73.11(6) . . ?
O18 Hf1 N1 128.33(6) . . ?
O14 Hf1 N1 93.96(6) . . ?
O11 Hf1 N1 27.43(6) . . ?
O9 Hf1 N3 161.48(7) . . ?
O7 Hf1 N3 101.02(6) . . ?
O8 Hf1 N3 79.77(7) . . ?
O15 Hf1 N3 69.31(7) . . ?
O12 Hf1 N3 102.90(7) . . ?
O17 Hf1 N3 27.71(6) . . ?
O18 Hf1 N3 27.58(6) . . ?
O14 Hf1 N3 124.06(7) . . ?
O11 Hf1 N3 93.43(6) . . ?
N1 Hf1 N3 100.80(7) . . ?
O9 Hf1 N2 101.78(6) . . ?
O7 Hf1 N2 78.25(6) . . ?
O8 Hf1 N2 160.08(6) . . ?
O15 Hf1 N2 27.48(6) . . ?
O12 Hf1 N2 71.43(6) . . ?
O17 Hf1 N2 99.90(6) . . ?
O18 Hf1 N2 92.46(7) . . ?
O14 Hf1 N2 27.41(6) . . ?
O11 Hf1 N2 126.51(6) . . ?
N1 Hf1 N2 99.20(6) . . ?
N3 Hf1 N2 96.69(7) . . ?
C5 Co1 C2 66.89(11) . . ?
C5 Co1 C1 39.86(11) . . ?
C2 Co1 C1 39.58(11) . . ?
C5 Co1 C4 40.14(11) . . ?
C2 Co1 C4 66.63(11) . . ?
C1 Co1 C4 66.81(11) . . ?
C5 Co1 C3 67.10(11) . . ?
C2 Co1 C3 40.05(11) . . ?
C1 Co1 C3 66.91(12) . . ?
C4 Co1 C3 39.46(11) . . ?
C5 Co1 P1 160.85(8) . . ?
C2 Co1 P1 94.61(8) . . ?
C1 Co1 P1 126.78(9) . . ?
C4 Co1 P1 129.21(9) . . ?
C3 Co1 P1 95.76(8) . . ?
C5 Co1 P2 104.34(8) . . ?
C2 Co1 P2 151.81(9) . . ?
C1 Co1 P2 143.48(9) . . ?
C4 Co1 P2 89.21(8) . . ?
C3 Co1 P2 111.81(9) . . ?
P1 Co1 P2 89.65(3) . . ?
C5 Co1 P3 101.20(8) . . ?
C2 Co1 P3 113.75(9) . . ?
C1 Co1 P3 88.61(8) . . ?
C4 Co1 P3 140.13(9) . . ?
C3 Co1 P3 153.36(9) . . ?
P1 Co1 P3 90.58(3) . . ?
P2 Co1 P3 94.02(3) . . ?
O7 P1 O1 109.11(9) . . ?
O7 P1 O2 106.18(9) . . ?
O1 P1 O2 103.65(10) . . ?
O7 P1 Co1 116.57(7) . . ?
O1 P1 Co1 107.49(7) . . ?
O2 P1 Co1 113.05(7) . . ?
O8 P2 O3 109.13(9) . . ?
O8 P2 O4 105.69(9) . . ?
O3 P2 O4 100.59(9) . . ?
O8 P2 Co1 117.16(7) . . ?
O3 P2 Co1 107.37(7) . . ?
O4 P2 Co1 115.56(7) . . ?
O9 P3 O5 110.15(10) . . ?
O9 P3 O6 105.85(9) . . ?
O5 P3 O6 102.11(9) . . ?
O9 P3 Co1 116.32(7) . . ?
O5 P3 Co1 107.03(7) . . ?
O6 P3 Co1 114.46(7) . . ?
C11 O1 P1 120.62(17) . . ?
C13 O2 P1 123.71(17) . . ?
C15 O3 P2 120.47(17) . . ?
C17 O4 P2 121.83(16) . . ?
C19 O5 P3 122.16(16) . . ?
C21 O6 P3 123.16(15) . . ?
P1 O7 Hf1 135.52(9) . . ?
P2 O8 Hf1 134.03(10) . . ?
P3 O9 Hf1 136.93(10) . . ?
N1 O11 Hf1 93.17(14) . . ?
N1 O12 Hf1 97.26(13) . . ?
N2 O14 Hf1 93.46(13) . . ?
N2 O15 Hf1 97.88(13) . . ?
N3 O17 Hf1 96.92(13) . . ?
N3 O18 Hf1 93.33(13) . . ?
O13 N1 O11 123.6(2) . . ?
O13 N1 O12 122.4(2) . . ?
O11 N1 O12 114.09(19) . . ?
O13 N1 Hf1 174.10(19) . . ?
O11 N1 Hf1 59.40(12) . . ?
O12 N1 Hf1 54.97(11) . . ?
O16 N2 O14 124.2(2) . . ?
O16 N2 O15 122.1(2) . . ?
O14 N2 O15 113.8(2) . . ?
O16 N2 Hf1 176.43(18) . . ?
O14 N2 Hf1 59.13(12) . . ?
O15 N2 Hf1 54.64(11) . . ?
O19 N3 O18 123.4(2) . . ?
O19 N3 O17 122.2(2) . . ?
O18 N3 O17 114.46(19) . . ?
O19 N3 Hf1 177.5(2) . . ?
O18 N3 Hf1 59.09(11) . . ?
O17 N3 Hf1 55.37(11) . . ?
C2 C1 C5 108.3(3) . . ?
C2 C1 Co1 70.13(15) . . ?
C5 C1 Co1 69.86(14) . . ?
C1 C2 C3 108.3(3) . . ?
C1 C2 Co1 70.29(15) . . ?
C3 C2 Co1 70.25(15) . . ?
C4 C3 C2 107.5(3) . . ?
C4 C3 Co1 70.08(15) . . ?
C2 C3 Co1 69.70(15) . . ?
C3 C4 C5 108.5(3) . . ?
C3 C4 Co1 70.46(15) . . ?
C5 C4 Co1 69.70(14) . . ?
C1 C5 C4 107.4(3) . . ?
C1 C5 Co1 70.28(15) . . ?
C4 C5 Co1 70.15(14) . . ?
O1 C11 C12 107.9(3) . . ?
O2 C13 C14 107.9(3) . . ?
C16 C15 O3 110.5(3) . . ?
O4 C17 C18 108.2(2) . . ?
O5 C19 C20 109.5(2) . . ?
O6 C21 C22 110.6(2) . . ?

loop_
_geom_bond_atom_site_label_1
_geom_bond_atom_site_label_2
_geom_bond_distance
_geom_bond_site_symmetry_2
_geom_bond_publ_flag
Hf1 O9 2.0809(15) . ?
Hf1 O7 2.0895(16) . ?
Hf1 O8 2.0913(16) . ?
Hf1 O15 2.2615(17) . ?
Hf1 O12 2.2637(17) . ?
Hf1 O17 2.2759(16) . ?
Hf1 O18 2.3599(17) . ?
Hf1 O14 2.3620(18) . ?
Hf1 O11 2.3641(18) . ?
Hf1 N1 2.743(2) . ?
Hf1 N3 2.746(2) . ?
Hf1 N2 2.747(2) . ?
Co1 C5 2.073(2) . ?
Co1 C2 2.077(3) . ?
Co1 C1 2.079(3) . ?
Co1 C4 2.079(2) . ?
Co1 C3 2.084(3) . ?
Co1 P1 2.1542(7) . ?
Co1 P2 2.1600(7) . ?
Co1 P3 2.1661(7) . ?
P1 O7 1.5339(16) . ?
P1 O1 1.5846(17) . ?
P1 O2 1.5867(17) . ?
P2 O8 1.5284(17) . ?
P2 O3 1.5889(17) . ?
P2 O4 1.5964(18) . ?
P3 O9 1.5292(16) . ?
P3 O5 1.5818(18) . ?
P3 O6 1.5960(17) . ?
O1 C11 1.459(3) . ?
O2 C13 1.444(3) . ?
O3 C15 1.460(3) . ?
O4 C17 1.458(3) . ?
O5 C19 1.462(3) . ?
O6 C21 1.465(3) . ?
O11 N1 1.265(3) . ?
O12 N1 1.288(3) . ?
O13 N1 1.211(3) . ?
O14 N2 1.267(3) . ?
O15 N2 1.279(3) . ?
O16 N2 1.206(3) . ?
O17 N3 1.286(3) . ?
O18 N3 1.273(3) . ?
O19 N3 1.205(3) . ?
C1 C2 1.407(4) . ?
C1 C5 1.415(4) . ?
C2 C3 1.425(4) . ?
C3 C4 1.405(4) . ?
C4 C5 1.425(4) . ?
C11 C12 1.491(4) . ?
C13 C14 1.486(4) . ?
C15 C16 1.440(4) . ?
C17 C18 1.492(4) . ?
C19 C20 1.500(4) . ?
C21 C22 1.494(4) . ?
